data_1518964
loop_
_publ_author_name
'Ritter, K.'
'Pehlken, C.'
'Sorsche, D.'
'Rau, S.'

_publ_section_title
;
 Optimized synthesis of a tert-butyl-phenyl-substituted
 tetrapyridophenazine ligand and its Ru(ii) complexes and determination of
 dimerization behaviour of the complexes through supramolecular
 &quot;Fingerhakel&quot;.
;
_journal_issue 19
_journal_name_full 'Dalton transactions (Cambridge, England : 2003)'
_journal_page_first 8889
_journal_page_last 8905
_journal_paper_doi 10.1039/c5dt00214a
_journal_volume 44
_journal_year 2015
_chemical_formula_moiety 'C80 H84 N10 Ru, 2(F6 P),5.5(C H2 Cl2)'
_chemical_formula_sum 'C85.5 H95 Cl11 F12 N10 P2 Ru'
_chemical_formula_weight 2043.67
_chemical_name_common Rutpphz(tbp)2
_space_group_IT_number 15
_symmetry_cell_setting monoclinic
_symmetry_Int_Tables_number 15
_symmetry_space_group_name_Hall '-C 2yc'
_symmetry_space_group_name_H-M 'C 1 2/c 1'
_atom_sites_solution_hydrogens geom
_audit_creation_date 2015-02-27T16:01:40-00:00
_audit_creation_method 'WinGX routine CIF_UPDATE'
_audit_update_record
;
2015-02-27 deposited with the CCDC.
2015-03-26 downloaded from the CCDC.
;
_cell_angle_alpha 90
_cell_angle_beta 116.956(3)
_cell_angle_gamma 90
_cell_formula_units_Z 8
_cell_length_a 45.6046(9)
_cell_length_b 22.1737(4)
_cell_length_c 21.5480(6)
_cell_measurement_reflns_used 19278
_cell_measurement_temperature 150(2)
_cell_measurement_theta_max 28.687
_cell_measurement_theta_min 3.159
_cell_volume 19422.5(9)
_computing_cell_refinement
;
        CrysAlisPro, Agilent Technologies,
        Version 1.171.36.32 (release 02-08-2013 CrysAlis171 .NET)
        (compiled Aug  2 2013,16:46:58)
;
_computing_data_collection
;
        CrysAlisPro, Agilent Technologies,
        Version 1.171.36.32 (release 02-08-2013 CrysAlis171 .NET)
        (compiled Aug  2 2013,16:46:58)
;
_computing_data_reduction
;
        CrysAlisPro, Agilent Technologies,
        Version 1.171.36.32 (release 02-08-2013 CrysAlis171 .NET)
        (compiled Aug  2 2013,16:46:58)
;
_computing_structure_refinement 'SHELXL-2013 (Sheldrick, 2013)'
_diffrn_ambient_temperature 150(2)
_diffrn_detector_area_resol_mean 10.3385
_diffrn_measured_fraction_theta_full 0.997
_diffrn_measured_fraction_theta_max 0.997
_diffrn_measurement_device_type 'SuperNova, Dual, Cu at zero, Atlas'
_diffrn_measurement_method '\w scans'
_diffrn_orient_matrix_UB_11 -0.0027639
_diffrn_orient_matrix_UB_12 -0.0079953
_diffrn_orient_matrix_UB_13 0.0285638
_diffrn_orient_matrix_UB_21 0.0069171
_diffrn_orient_matrix_UB_22 0.0278135
_diffrn_orient_matrix_UB_23 0.0168763
_diffrn_orient_matrix_UB_31 -0.0157827
_diffrn_orient_matrix_UB_32 0.0136106
_diffrn_orient_matrix_UB_33 -0.0176989
_diffrn_radiation_monochromator mirror
_diffrn_radiation_probe x-ray
_diffrn_radiation_type MoK\a
_diffrn_radiation_wavelength 0.71073
_diffrn_reflns_av_R_equivalents 0.058
_diffrn_reflns_av_unetI/netI 0.0941
_diffrn_reflns_Laue_measured_fraction_full 0.997
_diffrn_reflns_Laue_measured_fraction_max 0.997
_diffrn_reflns_limit_h_max 56
_diffrn_reflns_limit_h_min -56
_diffrn_reflns_limit_k_max 26
_diffrn_reflns_limit_k_min -27
_diffrn_reflns_limit_l_max 24
_diffrn_reflns_limit_l_min -26
_diffrn_reflns_number 62965
_diffrn_reflns_point_group_measured_fraction_full 0.997
_diffrn_reflns_point_group_measured_fraction_max 0.997
_diffrn_reflns_theta_full 25.242
_diffrn_reflns_theta_max 26.372
_diffrn_reflns_theta_min 3.408
_exptl_absorpt_coefficient_mu 0.567
_exptl_absorpt_correction_T_max 1
_exptl_absorpt_correction_T_min 0.75716
_exptl_absorpt_correction_type multi-scan
_exptl_absorpt_process_details
;
        CrysAlisPro, Agilent Technologies,
        Version 1.171.36.32 (release 02-08-2013 CrysAlis171 .NET)
        (compiled Aug  2 2013,16:46:58)
        Empirical absorption correction using spherical harmonics,
 implemented in SCALE3 ABSPACK scaling algorithm.
;
_exptl_crystal_colour red
_exptl_crystal_density_diffrn 1.398
_exptl_crystal_description prism
_exptl_crystal_F_000 8376
_exptl_crystal_size_max 0.122
_exptl_crystal_size_mid 0.1019
_exptl_crystal_size_min 0.0639
_platon_squeeze_details
;
;
_refine_diff_density_max 0.608
_refine_diff_density_min -0.496
_refine_diff_density_rms 0.084
_refine_ls_extinction_method none
_refine_ls_goodness_of_fit_ref 0.985
_refine_ls_hydrogen_treatment constr
_refine_ls_matrix_type full
_refine_ls_number_parameters 1037
_refine_ls_number_reflns 19815
_refine_ls_number_restraints 0
_refine_ls_restrained_S_all 0.985
_refine_ls_R_factor_all 0.0793
_refine_ls_R_factor_gt 0.0531
_refine_ls_shift/su_max 0.003
_refine_ls_shift/su_mean 0
_refine_ls_structure_factor_coef Fsqd
_refine_ls_weighting_details
;
 w=1/[\s^2^(Fo^2^)+(0.0863P)^2^]
 where P=(Fo^2^+2Fc^2^)/3
;
_refine_ls_weighting_scheme calc
_refine_ls_wR_factor_gt 0.1383
_refine_ls_wR_factor_ref 0.151
_reflns_number_gt 14046
_reflns_number_total 19815
_reflns_threshold_expression 'I > 2\s(I)'
_cod_data_source_file c5dt00214a2.cif
_cod_data_source_block Rutpphz(tbp)2
_cod_depositor_comments 'Adding full bibliography for 1518963--1518971.cif.'
_cod_original_sg_symbol_H-M 'C 2/c'
_cod_original_formula_sum 'C85.50 H95 Cl11 F12 N10 P2 Ru'
_cod_database_code 1518964

loop_
_symmetry_equiv_pos_as_xyz
'x, y, z'
'-x, y, -z+1/2'
'x+1/2, y+1/2, z'
'-x+1/2, y+1/2, -z+1/2'
'-x, -y, -z'
'x, -y, z-1/2'
'-x+1/2, -y+1/2, -z'
'x+1/2, -y+1/2, z-1/2'

loop_
_atom_site_label
_atom_site_type_symbol
_atom_site_fract_x
_atom_site_fract_y
_atom_site_fract_z
_atom_site_U_iso_or_equiv
_atom_site_adp_type
_atom_site_occupancy
_atom_site_calc_flag
_atom_site_disorder_assembly
_atom_site_disorder_group
C1 C 0.34170(7) 0.63265(13) 0.81559(16) 0.0234(7) Uani 1 d . .
H1 H 0.3224 0.6538 0.8046 0.028 Uiso 1 calc . .
C2 C 0.36957(7) 0.66462(15) 0.82458(17) 0.0281(7) Uani 1 d . .
H2 H 0.3686 0.7063 0.8194 0.034 Uiso 1 calc . .
C3 C 0.39851(7) 0.63476(14) 0.84111(17) 0.0250(7) Uani 1 d . .
H3 H 0.4173 0.6559 0.8479 0.03 Uiso 1 calc . .
C4 C 0.39927(6) 0.57194(13) 0.84758(16) 0.0215(6) Uani 1 d . .
C5 C 0.37023(6) 0.54261(13) 0.83793(15) 0.0186(6) Uani 1 d . .
C6 C 0.36924(6) 0.47815(13) 0.84569(15) 0.0184(6) Uani 1 d . .
C7 C 0.39735(6) 0.44281(13) 0.86353(15) 0.0202(6) Uani 1 d . .
C8 C 0.39493(7) 0.38027(14) 0.87048(16) 0.0237(7) Uani 1 d . .
H8 H 0.4131 0.3555 0.8822 0.028 Uiso 1 calc . .
C9 C 0.36514(7) 0.35642(14) 0.85960(16) 0.0235(7) Uani 1 d . .
H9 H 0.3629 0.315 0.8626 0.028 Uiso 1 calc . .
C10 C 0.33854(7) 0.39419(13) 0.84420(16) 0.0220(6) Uani 1 d . .
H10 H 0.3188 0.3773 0.8383 0.026 Uiso 1 calc . .
C11 C 0.42798(6) 0.47305(14) 0.87649(16) 0.0213(6) Uani 1 d . .
C12 C 0.42912(6) 0.53605(14) 0.86881(15) 0.0204(6) Uani 1 d . .
C13 C 0.48333(7) 0.46725(14) 0.91272(16) 0.0232(7) Uani 1 d . .
C14 C 0.48450(6) 0.53030(14) 0.90415(16) 0.0218(6) Uani 1 d . .
C15 C 0.35255(6) 0.51643(13) 0.97982(16) 0.0219(6) Uani 1 d . .
H15 H 0.3633 0.4858 0.9689 0.026 Uiso 1 calc . .
C16 C 0.36542(7) 0.53543(14) 1.04756(17) 0.0249(7) Uani 1 d . .
H16 H 0.3844 0.5173 1.0811 0.03 Uiso 1 calc . .
C17 C 0.35063(7) 0.58118(14) 1.06673(16) 0.0237(7) Uani 1 d . .
C18 C 0.32185(7) 0.60610(14) 1.01289(16) 0.0239(7) Uani 1 d . .
H18 H 0.3109 0.6369 1.0231 0.029 Uiso 1 calc . .
C19 C 0.30975(6) 0.58560(13) 0.94555(15) 0.0186(6) Uani 1 d . .
C20 C 0.28086(6) 0.61145(13) 0.88556(15) 0.0194(6) Uani 1 d . .
C21 C 0.26211(6) 0.65874(14) 0.89032(16) 0.0214(6) Uani 1 d . .
H21 H 0.2665 0.6738 0.934 0.026 Uiso 1 calc . .
C22 C 0.23696(6) 0.68419(14) 0.83143(16) 0.0231(7) Uani 1 d . .
C23 C 0.23157(7) 0.65918(15) 0.76775(17) 0.0267(7) Uani 1 d . .
H23 H 0.2152 0.675 0.7267 0.032 Uiso 1 calc . .
C24 C 0.25009(7) 0.61155(14) 0.76505(16) 0.0242(7) Uani 1 d . .
H24 H 0.2455 0.5951 0.7219 0.029 Uiso 1 calc . .
C25 C 0.28197(7) 0.52515(14) 0.66762(16) 0.0229(7) Uani 1 d . .
H25 H 0.2999 0.5505 0.6787 0.027 Uiso 1 calc . .
C26 C 0.26077(8) 0.51599(14) 0.59884(17) 0.0278(7) Uani 1 d . .
H26 H 0.2644 0.5355 0.5647 0.033 Uiso 1 calc . .
C27 C 0.23376(8) 0.47778(14) 0.57940(17) 0.0275(7) Uani 1 d . .
C28 C 0.23021(7) 0.45003(14) 0.63373(17) 0.0259(7) Uani 1 d . .
H28 H 0.2128 0.4236 0.6234 0.031 Uiso 1 calc . .
C29 C 0.25197(6) 0.46103(13) 0.70239(16) 0.0203(6) Uani 1 d . .
C30 C 0.24915(6) 0.43521(13) 0.76301(16) 0.0201(6) Uani 1 d . .
C31 C 0.22621(7) 0.39199(14) 0.75832(16) 0.0237(7) Uani 1 d . .
H31 H 0.2112 0.3777 0.7148 0.028 Uiso 1 calc . .
C32 C 0.22537(7) 0.36964(14) 0.81815(17) 0.0252(7) Uani 1 d . .
C33 C 0.24903(7) 0.39178(14) 0.88094(17) 0.0259(7) Uani 1 d . .
H33 H 0.25 0.3776 0.9224 0.031 Uiso 1 calc . .
C34 C 0.27117(7) 0.43443(14) 0.88258(17) 0.0245(7) Uani 1 d . .
H34 H 0.2866 0.4487 0.9257 0.029 Uiso 1 calc . .
C35 C 0.51611(6) 0.55931(14) 0.92019(16) 0.0231(7) Uani 1 d . .
C36 C 0.51314(7) 0.43113(14) 0.93884(17) 0.0247(7) Uani 1 d . .
C37 C 0.54334(7) 0.45850(15) 0.95330(16) 0.0251(7) Uani 1 d . .
C38 C 0.54483(7) 0.52328(14) 0.94355(16) 0.0240(7) Uani 1 d . .
C39 C 0.51867(7) 0.62135(14) 0.91274(16) 0.0246(7) Uani 1 d . .
H39 H 0.5 0.6456 0.8973 0.03 Uiso 1 calc . .
C40 C 0.54896(7) 0.64680(14) 0.92843(17) 0.0262(7) Uani 1 d . .
C41 C 0.57584(7) 0.60668(15) 0.95008(18) 0.0297(8) Uani 1 d . .
H41 H 0.5962 0.6229 0.9592 0.036 Uiso 1 calc . .
C42 C 0.57004(7) 0.36803(15) 0.98900(18) 0.0317(8) Uani 1 d . .
H42 H 0.5894 0.3459 1.0045 0.038 Uiso 1 calc . .
C43 C 0.54133(7) 0.33659(15) 0.97971(18) 0.0296(7) Uani 1 d . .
C44 C 0.51248(7) 0.36980(15) 0.95244(18) 0.0280(7) Uani 1 d . .
H44 H 0.4926 0.3512 0.9432 0.034 Uiso 1 calc . .
C45 C 0.55408(7) 0.71181(15) 0.91994(18) 0.0288(7) Uani 1 d . .
C46 C 0.52990(7) 0.74628(15) 0.86770(19) 0.0328(8) Uani 1 d . .
H46 H 0.5094 0.7293 0.8402 0.039 Uiso 1 calc . .
C47 C 0.53584(8) 0.80539(16) 0.8560(2) 0.0362(8) Uani 1 d . .
H47 H 0.5192 0.8273 0.8209 0.043 Uiso 1 calc . .
C48 C 0.56641(8) 0.83298(16) 0.8957(2) 0.0356(8) Uani 1 d . .
C49 C 0.58969(8) 0.79882(16) 0.9484(2) 0.0381(9) Uani 1 d . .
H49 H 0.61 0.8161 0.9768 0.046 Uiso 1 calc . .
C50 C 0.58401(8) 0.73967(17) 0.96065(19) 0.0369(8) Uani 1 d . .
H50 H 0.6005 0.7183 0.9967 0.044 Uiso 1 calc . .
C51 C 0.54231(7) 0.27275(15) 1.0010(2) 0.0340(8) Uani 1 d . .
C52 C 0.52017(8) 0.25147(16) 1.02445(19) 0.0347(8) Uani 1 d . .
H52 H 0.5041 0.2773 1.0244 0.042 Uiso 1 calc . .
C53 C 0.52174(8) 0.19295(16) 1.0476(2) 0.0398(9) Uani 1 d . .
H53 H 0.5064 0.1801 1.0621 0.048 Uiso 1 calc . .
C54 C 0.54566(8) 0.15238(16) 1.0500(2) 0.0420(9) Uani 1 d . .
C55 C 0.56724(9) 0.17408(18) 1.0257(3) 0.0600(13) Uani 1 d . .
H55 H 0.5833 0.1482 1.0255 0.072 Uiso 1 calc . .
C56 C 0.56581(9) 0.23196(17) 1.0019(3) 0.0549(12) Uani 1 d . .
H56 H 0.5808 0.2442 0.9862 0.066 Uiso 1 calc . .
C57 C 0.54888(10) 0.08845(17) 1.0789(3) 0.0554(12) Uani 1 d . .
C58 C 0.57471(9) 0.89698(17) 0.8812(2) 0.0476(10) Uani 1 d . .
C59 C 0.20936(9) 0.46518(17) 0.50341(19) 0.0401(9) Uani 1 d . .
C60 C 0.20017(8) 0.32152(16) 0.81319(19) 0.0367(8) Uani 1 d . .
C61 C 0.36404(7) 0.60447(15) 1.14105(17) 0.0282(7) Uani 1 d . .
C62 C 0.21688(7) 0.73905(14) 0.83321(17) 0.0266(7) Uani 1 d . .
C63 C 0.18003(8) 0.72493(18) 0.7924(2) 0.0423(9) Uani 1 d . .
H63A H 0.1747 0.7161 0.7448 0.063 Uiso 1 calc . .
H63B H 0.1675 0.7592 0.794 0.063 Uiso 1 calc . .
H63C H 0.1748 0.6907 0.8128 0.063 Uiso 1 calc . .
C64 C 0.22464(8) 0.75697(16) 0.90737(18) 0.0350(8) Uani 1 d . .
H64A H 0.2201 0.7236 0.9301 0.052 Uiso 1 calc . .
H64B H 0.2112 0.7908 0.9062 0.052 Uiso 1 calc . .
H64C H 0.2474 0.7678 0.9325 0.052 Uiso 1 calc . .
C65 C 0.22575(9) 0.79160(15) 0.7988(2) 0.0395(9) Uani 1 d . .
H65A H 0.249 0.7988 0.823 0.059 Uiso 1 calc . .
H65B H 0.2142 0.8272 0.8007 0.059 Uiso 1 calc . .
H65C H 0.2196 0.7818 0.7511 0.059 Uiso 1 calc . .
C66 C 0.33839(8) 0.59322(17) 1.16726(18) 0.0352(8) Uani 1 d . .
H66A H 0.3181 0.6128 1.1369 0.053 Uiso 1 calc . .
H66B H 0.3463 0.6092 1.2135 0.053 Uiso 1 calc . .
H66C H 0.3347 0.5507 1.1679 0.053 Uiso 1 calc . .
C67 C 0.37095(9) 0.67235(17) 1.14203(19) 0.0395(9) Uani 1 d . .
H67A H 0.3874 0.679 1.1266 0.059 Uiso 1 calc . .
H67B H 0.3787 0.6875 1.1885 0.059 Uiso 1 calc . .
H67C H 0.3511 0.693 1.1116 0.059 Uiso 1 calc . .
C68 C 0.39618(8) 0.5726(2) 1.19021(19) 0.0457(10) Uani 1 d . .
H68A H 0.392 0.5303 1.192 0.069 Uiso 1 calc . .
H68B H 0.4044 0.5896 1.236 0.069 Uiso 1 calc . .
H68C H 0.4122 0.5779 1.1733 0.069 Uiso 1 calc . .
C69 C 0.16556(9) 0.3425(2) 0.7625(2) 0.0527(11) Uani 1 d . .
H69A H 0.1643 0.3484 0.7172 0.079 Uiso 1 calc . .
H69B H 0.1608 0.3798 0.7787 0.079 Uiso 1 calc . .
H69C H 0.1498 0.3125 0.7598 0.079 Uiso 1 calc . .
C70 C 0.20166(11) 0.3093(2) 0.8849(2) 0.0582(12) Uani 1 d . .
H70A H 0.1859 0.2788 0.8804 0.087 Uiso 1 calc . .
H70B H 0.1967 0.3458 0.9023 0.087 Uiso 1 calc . .
H70C H 0.2233 0.2958 0.9166 0.087 Uiso 1 calc . .
C71 C 0.20845(10) 0.26304(17) 0.7875(2) 0.0495(10) Uani 1 d . .
H71A H 0.2064 0.2689 0.7416 0.074 Uiso 1 calc . .
H71B H 0.1936 0.2319 0.7864 0.074 Uiso 1 calc . .
H71C H 0.2306 0.2514 0.8185 0.074 Uiso 1 calc . .
C72 C 0.21454(11) 0.40044(19) 0.4860(2) 0.0522(11) Uani 1 d . .
H72A H 0.2366 0.3959 0.4921 0.078 Uiso 1 calc . .
H72B H 0.1993 0.3917 0.4386 0.078 Uiso 1 calc . .
H72C H 0.211 0.3731 0.5164 0.078 Uiso 1 calc . .
C73 C 0.17430(10) 0.4715(2) 0.4934(2) 0.0601(12) Uani 1 d . .
H73A H 0.1704 0.4423 0.5219 0.09 Uiso 1 calc . .
H73B H 0.1592 0.4647 0.4454 0.09 Uiso 1 calc . .
H73C H 0.1711 0.5113 0.5067 0.09 Uiso 1 calc . .
C74 C 0.21538(14) 0.5071(2) 0.4536(2) 0.0800(17) Uani 1 d . .
H74A H 0.1986 0.5007 0.4068 0.12 Uiso 1 calc . .
H74B H 0.2365 0.4985 0.4561 0.12 Uiso 1 calc . .
H74C H 0.2148 0.5483 0.4667 0.12 Uiso 1 calc . .
C75 C 0.54667(12) 0.9256(2) 0.8172(3) 0.0804(17) Uani 1 d . .
H75A H 0.5274 0.9281 0.8242 0.121 Uiso 1 calc . .
H75B H 0.542 0.9012 0.7769 0.121 Uiso 1 calc . .
H75C H 0.553 0.9653 0.8102 0.121 Uiso 1 calc . .
C76 C 0.60526(11) 0.8940(2) 0.8678(3) 0.0674(14) Uani 1 d . .
H76A H 0.6005 0.8688 0.8282 0.101 Uiso 1 calc . .
H76B H 0.6235 0.8776 0.9079 0.101 Uiso 1 calc . .
H76C H 0.6107 0.9339 0.8589 0.101 Uiso 1 calc . .
C77 C 0.58242(14) 0.9365(2) 0.9436(3) 0.0741(15) Uani 1 d . .
H77A H 0.6012 0.9206 0.9832 0.111 Uiso 1 calc . .
H77B H 0.5638 0.9374 0.9532 0.111 Uiso 1 calc . .
H77C H 0.5872 0.9766 0.9341 0.111 Uiso 1 calc . .
C78 C 0.54551(18) 0.0442(2) 1.0225(4) 0.102(2) Uani 1 d . .
H78A H 0.5467 0.0037 1.0393 0.152 Uiso 1 calc . .
H78B H 0.563 0.0506 1.0101 0.152 Uiso 1 calc . .
H78C H 0.5247 0.0502 0.9823 0.152 Uiso 1 calc . .
C79 C 0.58222(14) 0.0816(3) 1.1443(4) 0.123(3) Uani 1 d . .
H79A H 0.5843 0.1123 1.1774 0.184 Uiso 1 calc . .
H79B H 0.5998 0.0855 1.1316 0.184 Uiso 1 calc . .
H79C H 0.5834 0.0426 1.1647 0.184 Uiso 1 calc . .
C80 C 0.52260(14) 0.0740(2) 1.1020(3) 0.0807(16) Uani 1 d . .
H80A H 0.5262 0.0342 1.1217 0.121 Uiso 1 calc . .
H80B H 0.5013 0.0759 1.0626 0.121 Uiso 1 calc . .
H80C H 0.5238 0.1029 1.1363 0.121 Uiso 1 calc . .
C81 C 0.58035(10) 0.2956(2) 0.2853(2) 0.0614(13) Uani 1 d . .
H81A H 0.6013 0.3129 0.2935 0.074 Uiso 1 calc . .
H81B H 0.583 0.2766 0.3281 0.074 Uiso 1 calc . .
C84 C 0.19464(12) 0.7212(2) 0.5417(3) 0.0660(13) Uani 1 d . .
H84A H 0.1784 0.7144 0.4938 0.079 Uiso 1 calc A 1
H84B H 0.2075 0.7564 0.5424 0.079 Uiso 1 calc A 1
N1 N 0.27178(5) 0.45655(11) 0.82569(13) 0.0186(5) Uani 1 d . .
N2 N 0.32497(5) 0.54003(11) 0.92809(13) 0.0188(5) Uani 1 d . .
N3 N 0.27491(5) 0.58744(11) 0.82290(13) 0.0201(5) Uani 1 d . .
N4 N 0.34151(5) 0.57251(11) 0.82206(13) 0.0196(5) Uani 1 d . .
N5 N 0.27819(5) 0.49938(11) 0.72009(13) 0.0197(5) Uani 1 d . .
N6 N 0.34009(5) 0.45428(11) 0.83737(12) 0.0182(5) Uani 1 d . .
N7 N 0.45493(5) 0.43863(11) 0.89780(14) 0.0233(6) Uani 1 d . .
N8 N 0.45730(5) 0.56457(11) 0.88234(13) 0.0225(6) Uani 1 d . .
N9 N 0.57441(5) 0.54798(12) 0.95839(14) 0.0281(6) Uani 1 d . .
N10 N 0.57173(6) 0.42639(12) 0.97758(15) 0.0292(6) Uani 1 d . .
F1 F 0.33037(7) 0.36553(13) 0.14943(14) 0.0710(8) Uani 1 d . .
F2 F 0.29737(5) 0.33971(13) 0.03783(14) 0.0694(8) Uani 1 d . .
F3 F 0.34870(5) 0.30293(10) 0.09307(13) 0.0550(6) Uani 1 d . .
F4 F 0.31632(5) 0.43437(11) 0.06210(13) 0.0571(6) Uani 1 d . .
F5 F 0.33565(6) 0.37235(13) 0.00718(13) 0.0675(7) Uani 1 d . .
F6 F 0.36846(5) 0.39754(11) 0.11744(15) 0.0632(7) Uani 1 d . .
F7 F 0.18550(6) 0.23054(11) 0.61662(14) 0.0628(7) Uani 1 d . .
F8 F 0.18344(5) 0.26102(11) 0.51436(12) 0.0491(6) Uani 1 d . .
F9 F 0.13949(7) 0.31869(15) 0.49589(14) 0.0832(9) Uani 1 d . .
F10 F 0.14183(5) 0.28816(11) 0.59737(12) 0.0519(6) Uani 1 d . .
F11 F 0.18659(6) 0.32908(11) 0.59538(13) 0.0629(7) Uani 1 d . .
F12 F 0.13861(6) 0.21998(13) 0.51659(16) 0.0784(9) Uani 1 d . .
P2 P 0.33283(2) 0.36892(4) 0.07858(5) 0.0370(2) Uani 1 d . .
P3 P 0.16241(2) 0.27479(4) 0.55532(5) 0.0334(2) Uani 1 d . .
Cl3 Cl 0.55065(3) 0.35311(7) 0.26205(6) 0.0734(4) Uani 1 d . .
Cl4 Cl 0.56863(3) 0.24109(6) 0.21920(7) 0.0730(4) Uani 1 d . .
Cl7A Cl 0.17458(19) 0.7353(5) 0.5925(4) 0.104(2) Uani 0.641(19) d B 1
Cl8A Cl 0.22034(9) 0.6592(3) 0.5712(2) 0.0709(14) Uani 0.641(19) d B 1
Cl7B Cl 0.1834(4) 0.7507(4) 0.6005(6) 0.072(3) Uani 0.359(19) d B 2
Cl8B Cl 0.2055(8) 0.6447(6) 0.5583(8) 0.146(6) Uani 0.359(19) d B 2
Ru1 Ru 0.30508(2) 0.51801(2) 0.82441(2) 0.01766(8) Uani 1 d . .

loop_
_atom_site_aniso_label
_atom_site_aniso_U_11
_atom_site_aniso_U_22
_atom_site_aniso_U_33
_atom_site_aniso_U_23
_atom_site_aniso_U_13
_atom_site_aniso_U_12
C1 0.0191(13) 0.0202(16) 0.0303(19) 0.0019(14) 0.0107(13) 0.0027(12)
C2 0.0278(15) 0.0211(16) 0.034(2) 0.0049(14) 0.0131(14) 0.0046(13)
C3 0.0202(13) 0.0225(16) 0.0316(19) 0.0017(14) 0.0111(13) -0.0026(12)
C4 0.0208(13) 0.0209(15) 0.0232(17) -0.0003(13) 0.0102(13) -0.0001(12)
C5 0.0175(12) 0.0212(15) 0.0149(16) -0.0026(12) 0.0055(12) 0.0010(11)
C6 0.0192(12) 0.0211(15) 0.0153(15) -0.0018(12) 0.0082(12) 0.0007(11)
C7 0.0197(13) 0.0220(15) 0.0180(16) -0.0009(13) 0.0078(12) 0.0023(12)
C8 0.0209(13) 0.0251(16) 0.0240(18) 0.0010(13) 0.0092(13) 0.0055(12)
C9 0.0249(14) 0.0164(15) 0.0274(18) 0.0022(13) 0.0102(13) 0.0013(12)
C10 0.0213(13) 0.0212(15) 0.0246(18) -0.0015(13) 0.0113(13) -0.0034(12)
C11 0.0182(13) 0.0254(16) 0.0185(16) -0.0012(13) 0.0066(12) 0.0009(12)
C12 0.0190(13) 0.0239(15) 0.0181(16) -0.0009(13) 0.0083(12) 0.0014(12)
C13 0.0196(13) 0.0288(17) 0.0207(17) 0.0002(13) 0.0086(12) 0.0016(12)
C14 0.0195(13) 0.0265(16) 0.0180(16) -0.0006(13) 0.0071(12) 0.0028(12)
C15 0.0179(12) 0.0219(16) 0.0260(18) 0.0015(13) 0.0101(12) 0.0028(12)
C16 0.0201(13) 0.0282(17) 0.0236(18) 0.0049(14) 0.0075(13) 0.0029(12)
C17 0.0209(13) 0.0273(17) 0.0230(17) 0.0029(14) 0.0100(13) 0.0033(12)
C18 0.0223(13) 0.0243(16) 0.0264(18) -0.0011(14) 0.0123(13) 0.0042(12)
C19 0.0175(12) 0.0190(15) 0.0229(17) 0.0014(13) 0.0123(12) -0.0004(11)
C20 0.0185(12) 0.0202(15) 0.0193(16) 0.0015(13) 0.0085(12) -0.0002(11)
C21 0.0205(13) 0.0248(16) 0.0199(17) 0.0016(13) 0.0100(12) 0.0018(12)
C22 0.0187(13) 0.0253(16) 0.0253(18) 0.0002(14) 0.0097(13) 0.0028(12)
C23 0.0244(14) 0.0307(18) 0.0190(17) 0.0029(14) 0.0048(13) 0.0091(13)
C24 0.0231(13) 0.0269(17) 0.0187(17) -0.0027(14) 0.0060(13) 0.0018(13)
C25 0.0221(13) 0.0257(16) 0.0254(18) 0.0055(14) 0.0148(13) 0.0012(12)
C26 0.0363(16) 0.0246(17) 0.0265(19) 0.0041(14) 0.0177(15) 0.0018(14)
C27 0.0360(16) 0.0228(16) 0.0217(18) 0.0023(14) 0.0112(14) 0.0031(14)
C28 0.0266(14) 0.0224(16) 0.0276(19) 0.0001(14) 0.0113(14) -0.0037(13)
C29 0.0210(13) 0.0187(15) 0.0226(17) 0.0002(13) 0.0111(13) 0.0011(12)
C30 0.0218(13) 0.0200(15) 0.0207(17) 0.0010(13) 0.0115(13) 0.0027(12)
C31 0.0255(14) 0.0255(16) 0.0190(17) -0.0035(13) 0.0090(13) -0.0029(13)
C32 0.0311(15) 0.0216(16) 0.0292(19) -0.0015(14) 0.0192(14) -0.0017(13)
C33 0.0290(15) 0.0300(17) 0.0220(17) -0.0002(14) 0.0145(14) -0.0009(13)
C34 0.0217(13) 0.0287(17) 0.0225(18) -0.0021(14) 0.0095(13) 0.0008(13)
C35 0.0184(13) 0.0283(17) 0.0227(17) -0.0003(14) 0.0094(12) 0.0013(12)
C36 0.0211(13) 0.0269(17) 0.0254(18) 0.0002(14) 0.0100(13) 0.0024(12)
C37 0.0209(13) 0.0307(17) 0.0234(18) 0.0003(14) 0.0099(13) 0.0043(13)
C38 0.0195(13) 0.0309(17) 0.0207(17) -0.0004(14) 0.0082(12) 0.0013(12)
C39 0.0174(13) 0.0309(17) 0.0253(18) -0.0007(14) 0.0094(13) 0.0019(12)
C40 0.0249(14) 0.0281(17) 0.0242(18) -0.0027(14) 0.0100(13) -0.0023(13)
C41 0.0163(13) 0.0367(19) 0.035(2) 0.0005(16) 0.0106(13) -0.0022(13)
C42 0.0198(14) 0.0335(19) 0.038(2) 0.0026(16) 0.0098(14) 0.0080(13)
C43 0.0237(14) 0.0304(18) 0.034(2) 0.0003(15) 0.0120(14) 0.0047(13)
C44 0.0190(13) 0.0289(18) 0.035(2) -0.0016(15) 0.0112(14) 0.0013(13)
C45 0.0255(14) 0.0299(18) 0.035(2) -0.0068(15) 0.0169(15) -0.0043(13)
C46 0.0262(15) 0.0296(18) 0.040(2) -0.0037(16) 0.0122(15) -0.0035(14)
C47 0.0308(16) 0.0311(19) 0.040(2) 0.0009(16) 0.0106(16) 0.0027(14)
C48 0.0411(18) 0.0279(18) 0.042(2) -0.0036(16) 0.0223(17) -0.0051(15)
C49 0.0316(16) 0.0328(19) 0.041(2) -0.0040(17) 0.0093(16) -0.0103(15)
C50 0.0310(16) 0.041(2) 0.032(2) 0.0001(17) 0.0082(15) -0.0020(15)
C51 0.0244(14) 0.0273(18) 0.045(2) -0.0015(16) 0.0116(15) 0.0053(13)
C52 0.0333(16) 0.0317(19) 0.037(2) 0.0008(16) 0.0145(16) 0.0072(15)
C53 0.0413(18) 0.033(2) 0.043(2) -0.0007(17) 0.0171(17) 0.0006(16)
C54 0.0338(17) 0.0277(19) 0.054(3) -0.0014(18) 0.0104(17) -0.0003(15)
C55 0.0365(19) 0.030(2) 0.113(4) 0.007(2) 0.034(2) 0.0146(17)
C56 0.0353(18) 0.034(2) 0.105(4) 0.001(2) 0.040(2) 0.0050(17)
C57 0.051(2) 0.025(2) 0.080(3) 0.000(2) 0.020(2) -0.0029(17)
C58 0.049(2) 0.032(2) 0.055(3) -0.0046(19) 0.018(2) -0.0088(17)
C59 0.060(2) 0.0335(19) 0.021(2) 0.0021(16) 0.0127(17) -0.0108(17)
C60 0.0472(19) 0.035(2) 0.036(2) -0.0038(17) 0.0259(17) -0.0177(16)
C61 0.0277(15) 0.0345(18) 0.0204(18) 0.0016(15) 0.0091(13) 0.0074(14)
C62 0.0290(15) 0.0266(17) 0.0231(18) 0.0040(14) 0.0108(14) 0.0126(13)
C63 0.0285(16) 0.050(2) 0.045(2) -0.0068(19) 0.0137(16) 0.0139(16)
C64 0.0372(17) 0.0329(19) 0.032(2) 0.0035(16) 0.0134(15) 0.0197(15)
C65 0.051(2) 0.0262(18) 0.042(2) 0.0071(17) 0.0211(18) 0.0143(16)
C66 0.0412(18) 0.042(2) 0.025(2) -0.0020(16) 0.0179(16) 0.0031(16)
C67 0.0428(18) 0.043(2) 0.027(2) -0.0106(17) 0.0111(16) -0.0029(17)
C68 0.0354(18) 0.067(3) 0.027(2) -0.001(2) 0.0081(16) 0.0148(18)
C69 0.0412(19) 0.063(3) 0.060(3) -0.004(2) 0.028(2) -0.0216(19)
C70 0.086(3) 0.057(3) 0.049(3) -0.012(2) 0.047(2) -0.044(2)
C71 0.072(3) 0.032(2) 0.051(3) -0.0129(19) 0.033(2) -0.0215(19)
C72 0.068(3) 0.052(3) 0.036(2) -0.016(2) 0.023(2) -0.011(2)
C73 0.053(2) 0.068(3) 0.033(2) -0.004(2) -0.0040(19) 0.003(2)
C74 0.113(4) 0.076(3) 0.023(2) 0.008(2) 0.007(3) -0.041(3)
C75 0.082(3) 0.038(3) 0.099(4) 0.027(3) 0.022(3) -0.011(2)
C76 0.073(3) 0.048(3) 0.096(4) 0.003(3) 0.051(3) -0.014(2)
C77 0.104(4) 0.036(2) 0.088(4) -0.016(3) 0.048(3) -0.018(3)
C78 0.165(6) 0.032(3) 0.143(6) -0.011(3) 0.100(5) -0.010(3)
C79 0.078(4) 0.059(4) 0.163(7) 0.044(4) -0.005(4) 0.009(3)
C80 0.104(4) 0.039(3) 0.111(5) 0.021(3) 0.059(4) 0.004(3)
C81 0.046(2) 0.098(4) 0.032(2) 0.007(2) 0.0112(19) -0.014(2)
C84 0.080(3) 0.067(3) 0.061(3) 0.016(3) 0.041(3) 0.028(3)
N1 0.0175(10) 0.0201(13) 0.0191(14) -0.0006(11) 0.0091(10) 0.0015(10)
N2 0.0179(11) 0.0159(12) 0.0224(14) 0.0040(11) 0.0088(10) 0.0014(9)
N3 0.0180(10) 0.0214(13) 0.0223(14) 0.0012(11) 0.0105(10) 0.0036(10)
N4 0.0175(10) 0.0194(13) 0.0217(14) 0.0031(11) 0.0085(10) 0.0023(10)
N5 0.0193(11) 0.0186(12) 0.0239(14) 0.0019(11) 0.0121(11) 0.0032(10)
N6 0.0183(10) 0.0181(12) 0.0187(14) -0.0016(10) 0.0088(10) 0.0010(10)
N7 0.0195(11) 0.0235(13) 0.0273(15) 0.0011(11) 0.0109(11) 0.0033(10)
N8 0.0175(11) 0.0262(14) 0.0229(15) -0.0008(11) 0.0085(11) 0.0001(10)
N9 0.0179(11) 0.0323(16) 0.0331(17) 0.0022(13) 0.0107(11) 0.0021(11)
N10 0.0196(11) 0.0315(16) 0.0356(17) 0.0037(13) 0.0117(12) 0.0057(11)
F1 0.0970(19) 0.0780(19) 0.0527(17) 0.0159(14) 0.0469(15) 0.0132(16)
F2 0.0357(11) 0.0751(18) 0.0773(19) 0.0155(15) 0.0081(12) -0.0059(12)
F3 0.0441(11) 0.0405(13) 0.0654(17) 0.0064(12) 0.0117(11) 0.0048(10)
F4 0.0610(13) 0.0497(14) 0.0744(18) 0.0208(13) 0.0430(13) 0.0218(11)
F5 0.0793(16) 0.0819(19) 0.0572(17) 0.0193(14) 0.0449(14) 0.0229(15)
F6 0.0435(12) 0.0441(14) 0.091(2) 0.0056(13) 0.0206(13) -0.0052(10)
F7 0.0743(15) 0.0582(15) 0.0739(19) 0.0233(14) 0.0492(14) 0.0229(13)
F8 0.0430(11) 0.0638(15) 0.0504(14) -0.0071(12) 0.0300(11) -0.0131(10)
F9 0.0826(18) 0.103(2) 0.0507(17) 0.0243(16) 0.0186(14) 0.0397(17)
F10 0.0440(11) 0.0608(15) 0.0572(15) -0.0166(12) 0.0283(11) 0.0015(11)
F11 0.0708(15) 0.0560(15) 0.0617(17) -0.0226(13) 0.0299(13) -0.0361(13)
F12 0.0629(14) 0.089(2) 0.104(2) -0.0647(18) 0.0569(16) -0.0489(15)
P2 0.0323(4) 0.0400(5) 0.0395(6) 0.0092(4) 0.0170(4) 0.0038(4)
P3 0.0284(4) 0.0326(5) 0.0373(6) -0.0086(4) 0.0133(4) -0.0063(4)
Cl3 0.0794(7) 0.0851(9) 0.0436(7) 0.0162(6) 0.0172(6) -0.0099(7)
Cl4 0.0806(8) 0.0738(8) 0.0555(8) 0.0013(6) 0.0230(6) -0.0304(7)
Cl7A 0.072(3) 0.189(6) 0.0402(17) 0.009(3) 0.0170(17) 0.075(3)
Cl8A 0.092(2) 0.077(3) 0.0460(17) 0.0071(15) 0.0333(14) 0.0497(16)
Cl7B 0.125(8) 0.058(4) 0.044(4) 0.012(2) 0.047(5) 0.054(4)
Cl8B 0.296(17) 0.063(4) 0.077(6) 0.009(4) 0.085(9) 0.054(9)
Ru1 0.01550(11) 0.01798(13) 0.01996(14) 0.00006(10) 0.00845(10) 0.00129(9)

loop_
_atom_type_symbol
_atom_type_description
_atom_type_scat_dispersion_real
_atom_type_scat_dispersion_imag
_atom_type_scat_source
C C 0.0033 0.0016 'International Tables Vol C Tables 4.2.6.8 and 6.1.1.4'
H H 0 0 'International Tables Vol C Tables 4.2.6.8 and 6.1.1.4'
N N 0.0061 0.0033 'International Tables Vol C Tables 4.2.6.8 and 6.1.1.4'
F F 0.0171 0.0103 'International Tables Vol C Tables 4.2.6.8 and 6.1.1.4'
P P 0.1023 0.0942 'International Tables Vol C Tables 4.2.6.8 and 6.1.1.4'
Cl Cl 0.1484 0.1585 'International Tables Vol C Tables 4.2.6.8 and 6.1.1.4'
Ru Ru -1.2594 0.8363 'International Tables Vol C Tables 4.2.6.8 and 6.1.1.4'

loop_
_exptl_crystal_face_index_h
_exptl_crystal_face_index_k
_exptl_crystal_face_index_l
_exptl_crystal_face_perp_dist
29 5 -30 0.0496
-40 -2 30 0.0608
44 -16 4 0.0447
-38 20 -4 0.0446
34 26 -12 0.0541
15 28 7 0.041
-15 -28 -7 0.0229
50 -18 -20 0.0592
56 6 -26 0.0606
-34 -26 3 0.0297

loop_
_geom_angle_atom_site_label_1
_geom_angle_atom_site_label_2
_geom_angle_atom_site_label_3
_geom_angle
N4 C1 C2 122.8(3)
C3 C2 C1 120.1(3)
C2 C3 C4 119.0(3)
C3 C4 C5 117.9(2)
C3 C4 C12 123.5(2)
C5 C4 C12 118.5(3)
N4 C5 C4 123.1(3)
N4 C5 C6 115.7(2)
C4 C5 C6 121.3(2)
N6 C6 C7 122.4(3)
N6 C6 C5 116.7(2)
C7 C6 C5 120.9(2)
C6 C7 C8 118.4(2)
C6 C7 C11 118.3(3)
C8 C7 C11 123.3(2)
C9 C8 C7 118.7(3)
C8 C9 C10 119.9(3)
N6 C10 C9 122.8(2)
N7 C11 C12 121.9(2)
N7 C11 C7 117.0(3)
C12 C11 C7 121.1(2)
N8 C12 C11 121.6(2)
N8 C12 C4 118.5(3)
C11 C12 C4 119.9(2)
N7 C13 C14 121.7(2)
N7 C13 C36 117.6(3)
C14 C13 C36 120.7(2)
N8 C14 C13 121.4(2)
N8 C14 C35 119.1(3)
C13 C14 C35 119.5(2)
N2 C15 C16 123.3(3)
C15 C16 C17 120.9(3)
C16 C17 C18 116.1(3)
C16 C17 C61 123.1(3)
C18 C17 C61 120.8(3)
C19 C18 C17 121.1(3)
N2 C19 C18 121.5(3)
N2 C19 C20 114.0(3)
C18 C19 C20 124.5(3)
N3 C20 C21 121.2(3)
N3 C20 C19 114.4(2)
C21 C20 C19 124.3(3)
C20 C21 C22 121.5(3)
C21 C22 C23 116.2(3)
C21 C22 C62 123.7(3)
C23 C22 C62 119.9(3)
C24 C23 C22 120.8(3)
N3 C24 C23 122.6(3)
N5 C25 C26 123.4(3)
C25 C26 C27 120.7(3)
C26 C27 C28 116.0(3)
C26 C27 C59 123.2(3)
C28 C27 C59 120.8(3)
C29 C28 C27 121.4(3)
N5 C29 C28 121.3(3)
N5 C29 C30 114.0(3)
C28 C29 C30 124.7(3)
N1 C30 C31 121.3(3)
N1 C30 C29 114.2(2)
C31 C30 C29 124.4(3)
C30 C31 C32 120.8(3)
C33 C32 C31 116.2(3)
C33 C32 C60 122.8(3)
C31 C32 C60 121.0(3)
C34 C33 C32 120.6(3)
N1 C34 C33 123.5(3)
C39 C35 C38 119.0(3)
C39 C35 C14 121.9(3)
C38 C35 C14 119.1(3)
C44 C36 C37 119.1(3)
C44 C36 C13 120.9(3)
C37 C36 C13 119.9(3)
N10 C37 C36 121.8(3)
N10 C37 C38 118.3(3)
C36 C37 C38 119.9(3)
N9 C38 C35 121.2(3)
N9 C38 C37 118.1(2)
C35 C38 C37 120.7(2)
C40 C39 C35 120.0(3)
C39 C40 C41 116.4(3)
C39 C40 C45 124.1(3)
C41 C40 C45 119.4(3)
N9 C41 C40 125.3(3)
N10 C42 C43 125.6(3)
C44 C43 C42 116.0(3)
C44 C43 C51 121.9(3)
C42 C43 C51 122.0(3)
C43 C44 C36 120.1(3)
C50 C45 C46 117.2(3)
C50 C45 C40 121.2(3)
C46 C45 C40 121.4(3)
C47 C46 C45 121.2(3)
C46 C47 C48 121.6(3)
C49 C48 C47 116.4(3)
C49 C48 C58 120.4(3)
C47 C48 C58 123.1(3)
C48 C49 C50 122.5(3)
C49 C50 C45 121.0(3)
C56 C51 C52 116.8(3)
C56 C51 C43 122.6(3)
C52 C51 C43 120.5(3)
C53 C52 C51 121.3(3)
C52 C53 C54 122.0(3)
C55 C54 C53 115.9(3)
C55 C54 C57 121.3(3)
C53 C54 C57 122.8(3)
C56 C55 C54 122.7(3)
C55 C56 C51 121.2(4)
C78 C57 C80 108.5(4)
C78 C57 C54 108.5(4)
C80 C57 C54 112.5(3)
C78 C57 C79 111.7(5)
C80 C57 C79 106.0(5)
C54 C57 C79 109.7(4)
C77 C58 C75 109.0(4)
C77 C58 C48 109.6(4)
C75 C58 C48 112.6(3)
C77 C58 C76 109.0(4)
C75 C58 C76 107.7(4)
C48 C58 C76 108.9(3)
C73 C59 C72 108.7(3)
C73 C59 C27 110.0(3)
C72 C59 C27 108.4(3)
C73 C59 C74 110.8(4)
C72 C59 C74 107.5(4)
C27 C59 C74 111.3(3)
C71 C60 C69 110.2(3)
C71 C60 C32 108.4(3)
C69 C60 C32 109.6(3)
C71 C60 C70 108.0(3)
C69 C60 C70 109.4(3)
C32 C60 C70 111.2(3)
C17 C61 C66 108.8(3)
C17 C61 C67 109.2(3)
C66 C61 C67 109.9(3)
C17 C61 C68 111.8(3)
C66 C61 C68 108.7(3)
C67 C61 C68 108.4(3)
C64 C62 C65 108.8(3)
C64 C62 C22 112.1(3)
C65 C62 C22 107.4(2)
C64 C62 C63 109.1(3)
C65 C62 C63 109.8(3)
C22 C62 C63 109.6(3)
Cl4 C81 Cl3 110.8(2)
Cl8A C84 Cl7A 111.8(4)
Cl7B C84 Cl8B 111.7(6)
C34 N1 C30 117.6(2)
C34 N1 Ru1 125.6(2)
C30 N1 Ru1 116.82(19)
C15 N2 C19 117.2(3)
C15 N2 Ru1 126.3(2)
C19 N2 Ru1 116.42(18)
C24 N3 C20 117.8(2)
C24 N3 Ru1 125.7(2)
C20 N3 Ru1 116.55(18)
C1 N4 C5 117.3(2)
C1 N4 Ru1 128.67(18)
C5 N4 Ru1 113.51(18)
C25 N5 C29 117.2(3)
C25 N5 Ru1 126.4(2)
C29 N5 Ru1 116.16(19)
C10 N6 C6 117.8(2)
C10 N6 Ru1 128.30(18)
C6 N6 Ru1 113.68(18)
C11 N7 C13 116.6(3)
C12 N8 C14 116.8(3)
C41 N9 C38 118.2(2)
C42 N10 C37 117.3(3)
F1 P2 F6 90.76(16)
F1 P2 F2 90.82(15)
F6 P2 F2 178.33(17)
F1 P2 F4 91.44(14)
F6 P2 F4 91.17(13)
F2 P2 F4 89.34(14)
F1 P2 F3 89.53(14)
F6 P2 F3 89.92(12)
F2 P2 F3 89.54(13)
F4 P2 F3 178.53(17)
F1 P2 F5 179.53(16)
F6 P2 F5 88.81(15)
F2 P2 F5 89.61(15)
F4 P2 F5 88.75(14)
F3 P2 F5 90.28(14)
F9 P3 F12 90.12(18)
F9 P3 F11 90.85(17)
F12 P3 F11 178.99(19)
F9 P3 F7 179.06(16)
F12 P3 F7 90.10(17)
F11 P3 F7 88.92(15)
F9 P3 F8 90.71(14)
F12 P3 F8 90.11(12)
F11 P3 F8 90.15(12)
F7 P3 F8 90.21(12)
F9 P3 F10 90.14(14)
F12 P3 F10 90.15(12)
F11 P3 F10 89.57(13)
F7 P3 F10 88.94(13)
F8 P3 F10 179.11(14)
N1 Ru1 N2 96.20(9)
N1 Ru1 N6 94.34(9)
N2 Ru1 N6 94.76(9)
N1 Ru1 N3 90.21(9)
N2 Ru1 N3 78.55(9)
N6 Ru1 N3 172.30(9)
N1 Ru1 N5 78.62(9)
N2 Ru1 N5 171.00(8)
N6 Ru1 N5 92.98(9)
N3 Ru1 N5 94.01(9)
N1 Ru1 N4 173.96(9)
N2 Ru1 N4 85.67(9)
N6 Ru1 N4 79.76(9)
N3 Ru1 N4 95.80(9)
N5 Ru1 N4 100.24(9)

loop_
_geom_bond_atom_site_label_1
_geom_bond_atom_site_label_2
_geom_bond_distance
C1 N4 1.341(4)
C1 C2 1.390(4)
C2 C3 1.371(4)
C3 C4 1.399(4)
C4 C5 1.404(4)
C4 C12 1.460(4)
C5 N4 1.366(3)
C5 C6 1.442(4)
C6 N6 1.365(3)
C6 C7 1.400(4)
C7 C8 1.405(4)
C7 C11 1.458(4)
C8 C9 1.375(4)
C9 C10 1.385(4)
C10 N6 1.346(4)
C11 N7 1.339(4)
C11 C12 1.410(4)
C12 N8 1.340(4)
C13 N7 1.344(4)
C13 C14 1.414(4)
C13 C36 1.453(4)
C14 N8 1.345(4)
C14 C35 1.469(4)
C15 N2 1.352(4)
C15 C16 1.370(4)
C16 C17 1.381(4)
C17 C18 1.412(4)
C17 C61 1.522(4)
C18 C19 1.375(4)
C19 N2 1.372(4)
C19 C20 1.480(4)
C20 N3 1.360(4)
C20 C21 1.386(4)
C21 C22 1.387(4)
C22 C23 1.395(4)
C22 C62 1.533(4)
C23 C24 1.370(4)
C24 N3 1.357(4)
C25 N5 1.346(4)
C25 C26 1.369(5)
C26 C27 1.394(4)
C27 C28 1.395(4)
C27 C59 1.532(5)
C28 C29 1.379(4)
C29 N5 1.373(4)
C29 C30 1.484(4)
C30 N1 1.360(4)
C30 C31 1.388(4)
C31 C32 1.398(4)
C32 C33 1.383(4)
C32 C60 1.536(4)
C33 C34 1.372(4)
C34 N1 1.332(4)
C35 C39 1.396(4)
C35 C38 1.417(4)
C36 C44 1.394(5)
C36 C37 1.405(4)
C37 N10 1.358(4)
C37 C38 1.458(5)
C38 N9 1.353(4)
C39 C40 1.385(4)
C40 C41 1.412(4)
C40 C45 1.485(5)
C41 N9 1.320(4)
C42 N10 1.326(4)
C42 C43 1.415(4)
C43 C44 1.385(4)
C43 C51 1.483(5)
C45 C50 1.389(4)
C45 C46 1.394(5)
C46 C47 1.385(5)
C47 C48 1.403(5)
C48 C49 1.377(5)
C48 C58 1.537(5)
C49 C50 1.386(5)
C51 C56 1.395(5)
C51 C52 1.400(5)
C52 C53 1.381(5)
C53 C54 1.397(5)
C54 C55 1.394(6)
C54 C57 1.528(5)
C55 C56 1.372(6)
C57 C78 1.515(7)
C57 C80 1.526(6)
C57 C79 1.543(7)
C58 C77 1.505(6)
C58 C75 1.530(6)
C58 C76 1.548(6)
C59 C73 1.520(6)
C59 C72 1.529(5)
C59 C74 1.536(6)
C60 C71 1.523(5)
C60 C69 1.529(5)
C60 C70 1.539(5)
C61 C66 1.533(4)
C61 C67 1.536(5)
C61 C68 1.537(4)
C62 C64 1.525(5)
C62 C65 1.531(5)
C62 C63 1.535(4)
C81 Cl4 1.756(5)
C81 Cl3 1.760(5)
C84 Cl7B 1.701(12)
C84 Cl8A 1.730(6)
C84 Cl7A 1.744(9)
C84 Cl8B 1.759(11)
N1 Ru1 2.050(2)
N2 Ru1 2.053(2)
N3 Ru1 2.055(2)
N4 Ru1 2.074(2)
N5 Ru1 2.056(3)
N6 Ru1 2.054(2)
F1 P2 1.583(3)
F2 P2 1.587(2)
F3 P2 1.599(2)
F4 P2 1.599(2)
F5 P2 1.603(3)
F6 P2 1.584(2)
F7 P3 1.599(3)
F8 P3 1.600(2)
F9 P3 1.570(3)
F10 P3 1.600(2)
F11 P3 1.596(2)
F12 P3 1.591(2)

loop_
_platon_squeeze_void_nr
_platon_squeeze_void_average_x
_platon_squeeze_void_average_y
_platon_squeeze_void_average_z
_platon_squeeze_void_volume
_platon_squeeze_void_count_electrons
_platon_squeeze_void_content
1 0.000 0.342 0.250 1097 188 '7(C H2 Cl2)'
2 0.500 0.842 0.250 1097 188 '7(C H2 Cl2)'
3 0.000 0.659 0.750 1089 188 '7(C H2 Cl2)'
4 0.500 0.159 0.750 1089 188 '7(C H2 Cl2)'
